data_4120134
loop_
_publ_author_name
'Saskia Stegmaier'
'Sung-Jin Kim'
'Alexander Henze'
'Thomas F. F\"assler'

_publ_contact_author_address
;Department Chemie
Technische Universit\"at M\"unchen
Lichtenbergstr. 4
85747 Garching
Germany
;
_publ_contact_author_email thomas.faessler@lrz.tu-muenchen.de
_publ_contact_author_fax '+49 89 28913186'
_publ_contact_author_name 'Prof. Dr. Thomas F. F\"assler'
_publ_contact_author_phone '+49 89 28913134'
_publ_section_title
;
 Tetrahedral Framework Structures: Polymorphic Phase Transition with
 Reorientation of Hexagonal Helical Channels in the Zintl Compound
 Na~2~ZnSn~5~ and its Relation to Na~5~Zn~2+<i>x</i>~Sn~10-<i>x</i>~
;
_journal_name_full 'Journal of the American Chemical Society'
_journal_page_first 10654
_journal_page_last 10663
_journal_paper_doi 10.1021/ja401043b
_journal_volume 135
_journal_year 2013
_chemical_formula_sum 'Na2 Sn5 Zn'
_chemical_formula_weight 704.80
_space_group_IT_number 178
_symmetry_cell_setting hexagonal
_symmetry_Int_Tables_number 178
_symmetry_space_group_name_Hall 'P 61 2 (0 0 5)'
_symmetry_space_group_name_H-M 'P 61 2 2'
_atom_sites_solution_primary direct
_atom_sites_solution_secondary difmap
_audit_creation_method 'manual editing of SHELXL-97 cif-file'
_cell_angle_alpha 90.00
_cell_angle_beta 90.00
_cell_angle_gamma 120.00
_cell_formula_units_Z 1
_cell_length_a 6.4510(10)
_cell_length_b 6.4510(10)
_cell_length_c 6.2370(10)
_cell_measurement_temperature 298
_cell_volume 224.78(6)
_computing_cell_refinement
;
WinXPOW (Version 2.08), STOE & Cie GmbH, Darmstadt, 2003.
FullProf Suite, Rodriguez-Carvajal, J.
FullProf.2k (Version 4.80), Rodriguez-Carvajal, J., 2010.
WinPLOTR, T. Roisnel; Rodriguez-Carvajal, J., 2010.
;
_computing_data_collection 'Bruker APEX2'
_computing_data_reduction 'Bruker SAINT A'
_computing_structure_refinement 'SHELXL-97 (Sheldrick, 1997)'
_computing_structure_solution 'SHELXS-97 (Sheldrick, 1990)'
_diffrn_ambient_temperature 110
_diffrn_measured_fraction_theta_full 1.000
_diffrn_measured_fraction_theta_max 1.000
_diffrn_measurement_device_type 'Bruker APEX-II CCD'
_diffrn_measurement_method '\f and \w scans'
_diffrn_radiation_monochromator graphite
_diffrn_radiation_probe x-ray
_diffrn_radiation_type MoK\a
_diffrn_radiation_wavelength 0.71073
_diffrn_reflns_av_R_equivalents 0.0320
_diffrn_reflns_av_sigmaI/netI 0.0136
_diffrn_reflns_limit_h_max 9
_diffrn_reflns_limit_h_min -9
_diffrn_reflns_limit_k_max 7
_diffrn_reflns_limit_k_min -8
_diffrn_reflns_limit_l_max 8
_diffrn_reflns_limit_l_min -8
_diffrn_reflns_number 2321
_diffrn_reflns_theta_full 30.42
_diffrn_reflns_theta_max 30.42
_diffrn_reflns_theta_min 3.65
_diffrn_source 'rotating anode'
_diffrn_source_type 'BRUKER NONIUS FR591'
_exptl_absorpt_coefficient_mu 16.301
_exptl_absorpt_correction_type multi-scan
_exptl_absorpt_process_details 'Bruker 2007, APEX2, SADABS and SAINT, Bruker AXSInc., Madison, Wisconsin (USA)'
_exptl_crystal_colour silvery
_exptl_crystal_density_diffrn 5.207
_exptl_crystal_description block-shaped
_exptl_crystal_F_000 302
_refine_diff_density_max 0.858
_refine_diff_density_min -0.528
_refine_diff_density_rms 0.155
_refine_ls_abs_structure_details 'Flack H D (1983), Acta Cryst. A39, 876-881'
_refine_ls_abs_structure_Flack 0.2(5)
_refine_ls_extinction_coef 0.015(2)
_refine_ls_extinction_expression Fc^*^=kFc[1+0.001xFc^2^\l^3^/sin(2\q)]^-1/4^
_refine_ls_extinction_method SHELXL
_refine_ls_goodness_of_fit_ref 1.336
_refine_ls_matrix_type full
_refine_ls_number_parameters 14
_refine_ls_number_reflns 230
_refine_ls_number_restraints 2
_refine_ls_restrained_S_all 1.330
_refine_ls_R_factor_all 0.0157
_refine_ls_R_factor_gt 0.0157
_refine_ls_shift/su_max 0.000
_refine_ls_shift/su_mean 0.000
_refine_ls_structure_factor_coef Fsqd
_refine_ls_weighting_details 'calc w=1/[\s^2^(Fo^2^)+(0.0105P)^2^+0.6932P] where P=(Fo^2^+2Fc^2^)/3'
_refine_ls_weighting_scheme calc
_refine_ls_wR_factor_gt 0.0379
_refine_ls_wR_factor_ref 0.0379
_reflns_number_gt 230
_reflns_number_total 230
_reflns_threshold_expression >2sigma(I)
_cod_data_source_file ja401043b_si_002.cif
_cod_data_source_block hP-Na2ZnSn5
_cod_database_code 4120134

loop_
_symmetry_equiv_pos_as_xyz
'x, y, z'
'-y, x-y, z+1/3'
'-x+y, -x, z+2/3'
'-x, -y, z+1/2'
'y, -x+y, z+5/6'
'x-y, x, z+1/6'
'y, x, -z+1/3'
'x-y, -y, -z'
'-x, -x+y, -z+2/3'
'-y, -x, -z+5/6'
'-x+y, y, -z+1/2'
'x, x-y, -z+1/6'

loop_
_atom_site_label
_atom_site_type_symbol
_atom_site_fract_x
_atom_site_fract_y
_atom_site_fract_z
_atom_site_U_iso_or_equiv
_atom_site_adp_type
_atom_site_occupancy
_atom_site_symmetry_multiplicity
_atom_site_calc_flag
_atom_site_refinement_flags
Sn1 Sn 0.76431(3) 0.52862(7) 0.2500 0.01568(17) Uani 0.8333(1) 2 d SP
Zn1 Zn 0.76431(3) 0.52862(7) 0.2500 0.01568(17) Uani 0.1667(1) 2 d SP
Na1 Na 0.1025(9) 0.2050(17) 0.2500 0.052(3) Uani 0.3333(1) 2 d SP

loop_
_atom_site_aniso_label
_atom_site_aniso_U_11
_atom_site_aniso_U_22
_atom_site_aniso_U_33
_atom_site_aniso_U_23
_atom_site_aniso_U_13
_atom_site_aniso_U_12
Sn1 0.01318(19) 0.0146(2) 0.0197(2) 0.000 -0.00417(13) 0.00732(11)
Zn1 0.01318(19) 0.0146(2) 0.0197(2) 0.000 -0.00417(13) 0.00732(11)
Na1 0.056(5) 0.028(4) 0.062(6) 0.000 -0.053(5) 0.014(2)

loop_
_atom_type_symbol
_atom_type_description
_atom_type_scat_dispersion_real
_atom_type_scat_dispersion_imag
_atom_type_scat_source
Na Na 0.0362 0.0249 'International Tables Vol C Tables 4.2.6.8 and 6.1.1.4'
Zn Zn 0.2839 1.4301 'International Tables Vol C Tables 4.2.6.8 and 6.1.1.4'
Sn Sn -0.6537 1.4246 'International Tables Vol C Tables 4.2.6.8 and 6.1.1.4'

loop_
_geom_angle_atom_site_label_1
_geom_angle_atom_site_label_2
_geom_angle_atom_site_label_3
_geom_angle
_geom_angle_site_symmetry_1
_geom_angle_site_symmetry_3
Zn1 Sn1 Sn1 0.000(2) 3_664 3_664
Zn1 Sn1 Zn1 108.748(18) 3_664 2_655
Sn1 Sn1 Zn1 108.748(18) 3_664 2_655
Zn1 Sn1 Sn1 108.748(18) 3_664 2_655
Sn1 Sn1 Sn1 108.748(18) 3_664 2_655
Zn1 Sn1 Sn1 0.00(3) 2_655 2_655
Zn1 Sn1 Zn1 105.766(5) 3_664 6_655
Sn1 Sn1 Zn1 105.766(5) 3_664 6_655
Zn1 Sn1 Zn1 105.672(11) 2_655 6_655
Sn1 Sn1 Zn1 105.672(11) 2_655 6_655
Zn1 Sn1 Sn1 105.766(5) 3_664 6_655
Sn1 Sn1 Sn1 105.766(5) 3_664 6_655
Zn1 Sn1 Sn1 105.672(11) 2_655 6_655
Sn1 Sn1 Sn1 105.672(11) 2_655 6_655
Zn1 Sn1 Sn1 0.000(9) 6_655 6_655
Zn1 Sn1 Sn1 105.671(11) 3_664 5_564
Sn1 Sn1 Sn1 105.671(11) 3_664 5_564
Zn1 Sn1 Sn1 105.765(5) 2_655 5_564
Sn1 Sn1 Sn1 105.765(5) 2_655 5_564
Zn1 Sn1 Sn1 124.568(2) 6_655 5_564
Sn1 Sn1 Sn1 124.568(2) 6_655 5_564
Zn1 Sn1 Zn1 105.671(11) 3_664 5_564
Sn1 Sn1 Zn1 105.671(11) 3_664 5_564
Zn1 Sn1 Zn1 105.765(5) 2_655 5_564
Sn1 Sn1 Zn1 105.765(5) 2_655 5_564
Zn1 Sn1 Zn1 124.568(2) 6_655 5_564
Sn1 Sn1 Zn1 124.568(2) 6_655 5_564
Sn1 Sn1 Zn1 0.000(11) 5_564 5_564
Zn1 Sn1 Na1 173.75(9) 3_664 2_665
Sn1 Sn1 Na1 173.75(9) 3_664 2_665
Zn1 Sn1 Na1 77.45(11) 2_655 2_665
Sn1 Sn1 Na1 77.45(11) 2_655 2_665
Zn1 Sn1 Na1 72.63(17) 6_655 2_665
Sn1 Sn1 Na1 72.63(17) 6_655 2_665
Sn1 Sn1 Na1 71.24(9) 5_564 2_665
Zn1 Sn1 Na1 71.24(9) 5_564 2_665
Zn1 Sn1 Na1 77.45(11) 3_664 3_664
Sn1 Sn1 Na1 77.45(11) 3_664 3_664
Zn1 Sn1 Na1 173.75(9) 2_655 3_664
Sn1 Sn1 Na1 173.75(9) 2_655 3_664
Zn1 Sn1 Na1 71.24(9) 6_655 3_664
Sn1 Sn1 Na1 71.24(9) 6_655 3_664
Sn1 Sn1 Na1 72.63(17) 5_564 3_664
Zn1 Sn1 Na1 72.63(17) 5_564 3_664
Na1 Sn1 Na1 96.4(2) 2_665 3_664
Zn1 Sn1 Na1 65.79(7) 3_664 5_554
Sn1 Sn1 Na1 65.79(7) 3_664 5_554
Zn1 Sn1 Na1 66.45(4) 2_655 5_554
Sn1 Sn1 Na1 66.45(4) 2_655 5_554
Zn1 Sn1 Na1 163.70(3) 6_655 5_554
Sn1 Sn1 Na1 163.70(3) 6_655 5_554
Sn1 Sn1 Na1 71.73(3) 5_564 5_554
Zn1 Sn1 Na1 71.73(3) 5_564 5_554
Na1 Sn1 Na1 117.27(11) 2_665 5_554
Na1 Sn1 Na1 117.934(17) 3_664 5_554
Zn1 Sn1 Na1 66.45(4) 3_664 6_655
Sn1 Sn1 Na1 66.45(4) 3_664 6_655
Zn1 Sn1 Na1 65.80(7) 2_655 6_655
Sn1 Sn1 Na1 65.80(7) 2_655 6_655
Zn1 Sn1 Na1 71.73(3) 6_655 6_655
Sn1 Sn1 Na1 71.73(3) 6_655 6_655
Sn1 Sn1 Na1 163.69(3) 5_564 6_655
Zn1 Sn1 Na1 163.69(3) 5_564 6_655
Na1 Sn1 Na1 117.933(18) 2_665 6_655
Na1 Sn1 Na1 117.27(11) 3_664 6_655
Na1 Sn1 Na1 91.97(6) 5_554 6_655
Na1 Na1 Na1 136.54(17) 5_554 6
Na1 Na1 Na1 21.73(9) 5_554 3_554
Na1 Na1 Na1 119.1(3) 6 3_554
Na1 Na1 Na1 119.1(3) 5_554 2
Na1 Na1 Na1 21.73(9) 6 2
Na1 Na1 Na1 106.6(4) 3_554 2
Na1 Na1 Sn1 90.0(3) 5_554 2_655
Na1 Na1 Sn1 92.38(16) 6 2_655
Na1 Na1 Sn1 105.4(3) 3_554 2_655
Na1 Na1 Sn1 78.53(8) 2 2_655
Na1 Na1 Zn1 90.0(3) 5_554 2_655
Na1 Na1 Zn1 92.38(16) 6 2_655
Na1 Na1 Zn1 105.4(3) 3_554 2_655
Na1 Na1 Zn1 78.53(8) 2 2_655
Sn1 Na1 Zn1 0.000(19) 2_655 2_655
Na1 Na1 Sn1 92.39(16) 5_554 3_564
Na1 Na1 Sn1 90.0(3) 6 3_564
Na1 Na1 Sn1 78.53(8) 3_554 3_564
Na1 Na1 Sn1 105.4(3) 2 3_564
Sn1 Na1 Sn1 173.6(4) 2_655 3_564
Zn1 Na1 Sn1 173.6(4) 2_655 3_564
Na1 Na1 Zn1 92.39(16) 5_554 3_564
Na1 Na1 Zn1 90.0(3) 6 3_564
Na1 Na1 Zn1 78.53(8) 3_554 3_564
Na1 Na1 Zn1 105.4(3) 2 3_564
Sn1 Na1 Zn1 173.6(4) 2_655 3_564
Zn1 Na1 Zn1 173.6(4) 2_655 3_564
Sn1 Na1 Zn1 0.000(2) 3_564 3_564
Na1 Na1 Zn1 87.53(2) 5_554 5_564
Na1 Na1 Zn1 135.93(15) 6 5_564
Na1 Na1 Zn1 103.33(10) 3_554 5_564
Na1 Na1 Zn1 149.3(3) 2 5_564
Sn1 Na1 Zn1 87.13(16) 2_655 5_564
Zn1 Na1 Zn1 87.13(16) 2_655 5_564
Sn1 Na1 Zn1 87.06(16) 3_564 5_564
Zn1 Na1 Zn1 87.06(16) 3_564 5_564
Na1 Na1 Sn1 87.53(2) 5_554 5_564
Na1 Na1 Sn1 135.93(15) 6 5_564
Na1 Na1 Sn1 103.33(10) 3_554 5_564
Na1 Na1 Sn1 149.3(3) 2 5_564
Sn1 Na1 Sn1 87.13(16) 2_655 5_564
Zn1 Na1 Sn1 87.13(16) 2_655 5_564
Sn1 Na1 Sn1 87.06(16) 3_564 5_564
Zn1 Na1 Sn1 87.06(16) 3_564 5_564
Zn1 Na1 Sn1 0.000(14) 5_564 5_564
Na1 Na1 Zn1 135.93(15) 5_554 6
Na1 Na1 Zn1 87.53(2) 6 6
Na1 Na1 Zn1 149.3(3) 3_554 6
Na1 Na1 Zn1 103.33(10) 2 6
Sn1 Na1 Zn1 87.06(16) 2_655 6
Zn1 Na1 Zn1 87.06(16) 2_655 6
Sn1 Na1 Zn1 87.13(16) 3_564 6
Zn1 Na1 Zn1 87.13(16) 3_564 6
Zn1 Na1 Zn1 48.41(13) 5_564 6
Sn1 Na1 Zn1 48.41(13) 5_564 6
Na1 Na1 Sn1 135.93(15) 5_554 6
Na1 Na1 Sn1 87.53(2) 6 6
Na1 Na1 Sn1 149.3(3) 3_554 6
Na1 Na1 Sn1 103.33(10) 2 6
Sn1 Na1 Sn1 87.06(16) 2_655 6
Zn1 Na1 Sn1 87.06(16) 2_655 6
Sn1 Na1 Sn1 87.13(16) 3_564 6
Zn1 Na1 Sn1 87.13(16) 3_564 6
Zn1 Na1 Sn1 48.41(13) 5_564 6
Sn1 Na1 Sn1 48.41(13) 5_564 6
Zn1 Na1 Sn1 0.000(7) 6 6

loop_
_geom_bond_atom_site_label_1
_geom_bond_atom_site_label_2
_geom_bond_distance
_geom_bond_site_symmetry_2
Sn1 Zn1 2.8095(5) 3_664
Sn1 Sn1 2.8095(5) 3_664
Sn1 Zn1 2.8095(5) 2_655
Sn1 Sn1 2.8095(5) 2_655
Sn1 Zn1 2.8312(5) 6_655
Sn1 Sn1 2.8312(5) 6_655
Sn1 Sn1 2.8312(5) 5_564
Sn1 Zn1 2.8312(5) 5_564
Sn1 Na1 3.0908(7) 2_665
Sn1 Na1 3.0908(7) 3_664
Sn1 Na1 3.426(9) 5_554
Sn1 Na1 3.426(9) 6_655
Na1 Na1 1.547(7) 5_554
Na1 Na1 1.547(7) 6
Na1 Na1 2.873(11) 3_554
Na1 Na1 2.873(11) 2
Na1 Sn1 3.0908(7) 2_655
Na1 Zn1 3.0908(7) 2_655
Na1 Sn1 3.0909(7) 3_564
Na1 Zn1 3.0909(7) 3_564
Na1 Zn1 3.426(9) 5_564
Na1 Sn1 3.426(9) 5_564
Na1 Zn1 3.426(9) 6
Na1 Sn1 3.426(9) 6
